data_1554850
loop_
_publ_author_name
'Devillard, Marc'
'Regnier, Vianney'
'Pecaut, Jacques'
'Martin, David'

_publ_section_title
;
 Stable dicationic dioxoliums and fate of their dioxolyl radicals
;
_journal_issue 18
_journal_name_full 'Organic Chemistry Frontiers'
_journal_page_first 3184
_journal_paper_doi 10.1039/C9QO00298G
_journal_volume 6
_journal_year 2019
_chemical_formula_moiety '2(F6 P), C16 H23 N3 O2'
_chemical_formula_sum 'C16 H23 F12 N3 O2 P2'
_chemical_formula_weight 579.31
_chemical_name_common 6a
_space_group_crystal_system monoclinic
_space_group_IT_number 14
_space_group_name_Hall '-P 2yn'
_space_group_name_H-M_alt 'P 1 21/n 1'
_atom_sites_solution_hydrogens difmap
_audit_creation_date 2017-11-13
_audit_creation_method
;
Olex2 1.2
(compiled 2015.09.30 svn.r3233 for OlexSys, GUI svn.r5103)
;
_audit_update_record
;
2019-02-21 deposited with the CCDC.	2019-03-18 downloaded from the CCDC.
;
_cell_angle_alpha 90
_cell_angle_beta 102.985(2)
_cell_angle_gamma 90
_cell_formula_units_Z 4
_cell_length_a 10.5891(2)
_cell_length_b 16.2883(4)
_cell_length_c 13.9030(3)
_cell_measurement_reflns_used 9242
_cell_measurement_temperature 150.00(14)
_cell_measurement_theta_max 28.0140
_cell_measurement_theta_min 2.3170
_cell_volume 2336.65(9)
_computing_cell_refinement 'CrysAlisPro 1.171.38.43 (Rigaku OD, 2015)'
_computing_data_collection 'CrysAlisPro 1.171.38.43 (Rigaku OD, 2015)'
_computing_data_reduction 'CrysAlisPro 1.171.38.43 (Rigaku OD, 2015)'
_computing_molecular_graphics 'Olex2 (Dolomanov et al., 2009)'
_computing_publication_material 'Olex2 (Dolomanov et al., 2009)'
_computing_structure_refinement 'ShelXL (Sheldrick, 2015)'
_computing_structure_solution 'ShelXT (Sheldrick, 2015)'
_diffrn_ambient_environment N~2~
_diffrn_ambient_temperature 150.00(14)
_diffrn_detector 'CCD plate'
_diffrn_detector_area_resol_mean 15.9653
_diffrn_detector_type Sapphire3
_diffrn_measured_fraction_theta_full 1.000
_diffrn_measured_fraction_theta_max 1.000
_diffrn_measurement_details
;
List of Runs (angles in degrees, time in seconds):

  # Type    Start    End  Width  t~exp~   \w     \q     \k     \f   Frames
#--------------------------------------------------------------------------
  1  \w    -43.00  47.00   1.00   60.00    --   25.56 -57.00 -90.00   90
  2  \w    -25.00  67.00   1.00   60.00    --   25.56 -99.00-150.00   92
  3  \w    -25.00  67.00   1.00   60.00    --   25.56 -99.00  30.00   92
  4  \w    -47.00  51.00   1.00   60.00    --   25.56 -37.00  60.00   98
  5  \w    -97.00   3.00   1.00   60.00    --  -26.97 -77.00 150.00  100
  6  \w    -96.00  -6.00   1.00   60.00    --  -26.97 -57.00-150.00   90
  7  \w    -96.00  -6.00   1.00   60.00    --  -26.97 -57.00 -60.00   90
  8  \w    -97.00   3.00   1.00   60.00    --  -26.97 -77.00  60.00  100
  9  \w     -4.00  96.00   1.00   60.00    --   25.56  77.00 -30.00  100
 10  \w    -25.00  53.00   1.00   60.00    --   25.56 -99.00 -90.00   78
 11  \w   -104.00 -32.00   1.00   60.00    --  -26.97 178.00   0.00   72
;
_diffrn_measurement_device 'four-circle diffractometer'
_diffrn_measurement_device_type 'Xcalibur, Sapphire3'
_diffrn_measurement_method '\w scans'
_diffrn_orient_matrix_type 'CrysAlisPro convention (1999,Acta A55,543-557)'
_diffrn_orient_matrix_UB_11 -0.0343171000
_diffrn_orient_matrix_UB_12 0.0103509000
_diffrn_orient_matrix_UB_13 -0.0483756000
_diffrn_orient_matrix_UB_21 0.0553733000
_diffrn_orient_matrix_UB_22 0.0209931000
_diffrn_orient_matrix_UB_23 -0.0081229000
_diffrn_orient_matrix_UB_31 0.0219876000
_diffrn_orient_matrix_UB_32 -0.0367179000
_diffrn_orient_matrix_UB_33 -0.0182809000
_diffrn_radiation_monochromator graphite
_diffrn_radiation_probe x-ray
_diffrn_radiation_type MoK\a
_diffrn_radiation_wavelength 0.71073
_diffrn_reflns_av_R_equivalents 0.0578
_diffrn_reflns_av_unetI/netI 0.0363
_diffrn_reflns_Laue_measured_fraction_full 1.000
_diffrn_reflns_Laue_measured_fraction_max 1.000
_diffrn_reflns_limit_h_max 15
_diffrn_reflns_limit_h_min -15
_diffrn_reflns_limit_k_max 23
_diffrn_reflns_limit_k_min -23
_diffrn_reflns_limit_l_max 19
_diffrn_reflns_limit_l_min -19
_diffrn_reflns_number 55687
_diffrn_reflns_point_group_measured_fraction_full 1.000
_diffrn_reflns_point_group_measured_fraction_max 1.000
_diffrn_reflns_theta_full 26.000
_diffrn_reflns_theta_max 30.508
_diffrn_reflns_theta_min 1.955
_diffrn_source 'fine-focus sealed X-ray tube'
_diffrn_source_type 'Enhance (Mo) X-ray Source'
_exptl_absorpt_coefficient_mu 0.301
_exptl_absorpt_correction_T_max 1.00000
_exptl_absorpt_correction_T_min 0.93163
_exptl_absorpt_correction_type multi-scan
_exptl_absorpt_process_details
;
CrysAlisPro 1.171.38.43 (Rigaku Oxford Diffraction, 2015)
Empirical absorption correction using spherical harmonics,
 implemented in SCALE3 ABSPACK scaling algorithm.
;
_exptl_crystal_colour 'translucent intense yellow'
_exptl_crystal_density_diffrn 1.647
_exptl_crystal_description irregular
_exptl_crystal_F_000 1176
_exptl_crystal_size_max 0.321
_exptl_crystal_size_mid 0.201
_exptl_crystal_size_min 0.133
_refine_diff_density_max 0.478
_refine_diff_density_min -0.295
_refine_diff_density_rms 0.059
_refine_ls_extinction_method none
_refine_ls_goodness_of_fit_ref 1.044
_refine_ls_hydrogen_treatment refall
_refine_ls_matrix_type full
_refine_ls_number_parameters 463
_refine_ls_number_reflns 7121
_refine_ls_number_restraints 72
_refine_ls_restrained_S_all 1.049
_refine_ls_R_factor_all 0.0846
_refine_ls_R_factor_gt 0.0530
_refine_ls_shift/su_max 0.000
_refine_ls_shift/su_mean 0.000
_refine_ls_structure_factor_coef Fsqd
_refine_ls_weighting_details 'w=1/[\s^2^(Fo^2^)+(0.0466P)^2^+1.4518P] where P=(Fo^2^+2Fc^2^)/3'
_refine_ls_weighting_scheme calc
_refine_ls_wR_factor_gt 0.1114
_refine_ls_wR_factor_ref 0.1245
_reflns_Friedel_coverage 0.000
_reflns_number_gt 5022
_reflns_number_total 7121
_reflns_threshold_expression 'I > 2\s(I)'
_cod_data_source_file c9qo00298g2.cif
_cod_data_source_block 6a
_cod_original_cell_volume 2336.64(9)
_cod_database_code 1554850
_chemical_oxdiff_formula 'P2 F12 O5 N3 C15 H20'
_shelx_space_group_comment
;
The symmetry employed for this shelxl refinement is uniquely defined
by the following loop, which should always be used as a source of
symmetry information in preference to the above space-group names.
They are only intended as comments.
;
_reflns_odcompleteness_completeness 99.97
_reflns_odcompleteness_iscentric 1
_reflns_odcompleteness_theta 30.44
_olex2_refinement_description
;
1. Uiso/Uaniso restraints and constraints
Uanis(F5A) \\sim Ueq, Uanis(F6A) \\sim Ueq, Uanis(F1) \\sim Ueq, Uanis(F3)
\\sim Ueq, Uanis(F3A) \\sim Ueq, Uanis(F4A) \\sim Ueq, Uanis(F2) \\sim Ueq,
Uanis(F6) \\sim Ueq, Uanis(F5) \\sim Ueq, Uanis(F1A) \\sim Ueq, Uanis(F4) \\sim
Ueq: with sigma of 0.01 and sigma for terminal atoms of 0.02
Uanis(F2A) \\sim Ueq: with sigma of 0.005 and sigma for terminal atoms of 0.01
2. Others
 Sof(F1A)=Sof(F2A)=Sof(F3A)=Sof(F4A)=Sof(F5A)=Sof(F6A)=1-FVAR(1)
 Sof(F1)=Sof(F2)=Sof(F3)=Sof(F4)=Sof(F5)=Sof(F6)=FVAR(1)
;
_shelx_shelxl_version_number 2016/6
_olex2_date_sample_data_collection 2017-11-10
_olex2_submission_special_instructions 'No special instructions were received'
_oxdiff_exptl_absorpt_empirical_details
;
Empirical correction (ABSPACK) includes:
- Absorption correction using spherical harmonics
- Frame scaling
;
_oxdiff_exptl_absorpt_empirical_full_max 1.105
_oxdiff_exptl_absorpt_empirical_full_min 0.936

loop_
_space_group_symop_operation_xyz
'x, y, z'
'-x+1/2, y+1/2, -z+1/2'
'-x, -y, -z'
'x-1/2, -y-1/2, z-1/2'

loop_
_atom_site_label
_atom_site_type_symbol
_atom_site_fract_x
_atom_site_fract_y
_atom_site_fract_z
_atom_site_U_iso_or_equiv
_atom_site_adp_type
_atom_site_occupancy
_atom_site_site_symmetry_order
_atom_site_calc_flag
_atom_site_refinement_flags_adp
_atom_site_refinement_flags_occupancy
_atom_site_disorder_assembly
_atom_site_disorder_group
P1 P 0.17697(5) 0.36672(3) -0.01814(4) 0.02875(13) Uani 1 1 d . . . .
F1 F 0.1864(6) 0.3862(4) 0.0942(4) 0.0583(12) Uani 0.767(16) 1 d U P A 1
F1A F 0.234(2) 0.4053(14) 0.0892(15) 0.075(6) Uani 0.233(16) 1 d U P A 2
F2 F 0.1667(6) 0.3457(4) -0.1314(3) 0.0647(14) Uani 0.767(16) 1 d U P A 1
F2A F 0.136(2) 0.3287(11) -0.1205(14) 0.067(5) Uani 0.233(16) 1 d U P A 2
F3 F 0.3223(6) 0.3941(4) -0.0076(6) 0.0676(18) Uani 0.767(16) 1 d U P A 1
F3A F 0.328(2) 0.3632(16) -0.0170(17) 0.069(5) Uani 0.233(16) 1 d U P A 2
F4 F 0.2267(5) 0.2748(3) 0.0098(3) 0.0508(11) Uani 0.767(16) 1 d U P A 1
F4A F 0.193(2) 0.2827(13) 0.040(2) 0.088(6) Uani 0.233(16) 1 d U P A 2
F5 F 0.0297(5) 0.3375(4) -0.0309(5) 0.0692(14) Uani 0.767(16) 1 d U P A 1
F5A F 0.0388(15) 0.3741(18) -0.0062(12) 0.075(5) Uani 0.233(16) 1 d U P A 2
F6 F 0.1256(6) 0.4572(3) -0.0494(4) 0.0588(13) Uani 0.767(16) 1 d U P A 1
F6A F 0.1715(18) 0.4533(11) -0.0648(17) 0.072(5) Uani 0.233(16) 1 d U P A 2
P2 P 0.75412(6) 0.11142(3) 0.09980(5) 0.03326(14) Uani 1 1 d . . . .
F11 F 0.85018(12) 0.04422(8) 0.07084(11) 0.0401(3) Uani 1 1 d . . . .
F12 F 0.65936(19) 0.17791(9) 0.12869(16) 0.0748(6) Uani 1 1 d . . . .
F13 F 0.82795(16) 0.18133(9) 0.05320(12) 0.0533(4) Uani 1 1 d . . . .
F14 F 0.65725(16) 0.09677(12) -0.00303(13) 0.0673(5) Uani 1 1 d . . . .
F15 F 0.68480(13) 0.04088(8) 0.14880(12) 0.0465(4) Uani 1 1 d . . . .
F16 F 0.85493(18) 0.12525(10) 0.20203(12) 0.0623(5) Uani 1 1 d . . . .
O1 O 0.57799(12) 0.37367(8) 0.45056(9) 0.0235(3) Uani 1 1 d . . . .
O2 O 0.77426(12) 0.38230(8) 0.42988(10) 0.0232(3) Uani 1 1 d . . . .
N1 N 0.45881(15) 0.33148(11) 0.29826(12) 0.0267(3) Uani 1 1 d . . . .
N2 N 0.86667(16) 0.33427(11) 0.25805(13) 0.0294(4) Uani 1 1 d . . . .
N3 N 0.67818(17) 0.39627(11) 0.16732(12) 0.0297(4) Uani 1 1 d . . . .
C1 C 0.70052(17) 0.38851(11) 0.49150(14) 0.0232(4) Uani 1 1 d . . . .
C2 C 0.57146(18) 0.35504(11) 0.35144(13) 0.0228(4) Uani 1 1 d . . . .
C3 C 0.69366(17) 0.36389(12) 0.33623(14) 0.0234(4) Uani 1 1 d . . . .
C4 C 0.3392(2) 0.3431(2) 0.3319(2) 0.0457(6) Uani 1 1 d . . . .
H4A H 0.350(3) 0.3903(19) 0.375(2) 0.061(9) Uiso 1 1 d . . . .
H4B H 0.275(3) 0.352(2) 0.279(2) 0.067(10) Uiso 1 1 d . . . .
H4C H 0.311(3) 0.293(2) 0.357(2) 0.068(10) Uiso 1 1 d . . . .
C5 C 0.4546(2) 0.27930(15) 0.21194(17) 0.0319(4) Uani 1 1 d . . . .
H5A H 0.531(3) 0.2495(16) 0.2192(18) 0.040(7) Uiso 1 1 d . . . .
H5B H 0.393(3) 0.2413(19) 0.209(2) 0.058(9) Uiso 1 1 d . . . .
H5C H 0.438(2) 0.3102(16) 0.156(2) 0.044(7) Uiso 1 1 d . . . .
C6 C 0.74892(18) 0.36482(12) 0.25069(15) 0.0252(4) Uani 1 1 d . . . .
C7 C 0.5853(2) 0.46287(14) 0.16616(18) 0.0349(5) Uani 1 1 d . . . .
H7A H 0.591(2) 0.4837(16) 0.228(2) 0.040(7) Uiso 1 1 d . . . .
H7B H 0.604(2) 0.5042(17) 0.1292(19) 0.043(7) Uiso 1 1 d . . . .
H7C H 0.498(3) 0.4426(16) 0.1356(19) 0.046(7) Uiso 1 1 d . . . .
C8 C 0.6873(3) 0.36847(16) 0.06860(17) 0.0393(5) Uani 1 1 d . . . .
H8A H 0.740(3) 0.3203(18) 0.0748(19) 0.047(8) Uiso 1 1 d . . . .
H8B H 0.596(3) 0.3600(16) 0.032(2) 0.049(8) Uiso 1 1 d . . . .
H8C H 0.731(3) 0.4101(18) 0.037(2) 0.055(8) Uiso 1 1 d . . . .
C9 C 0.9261(2) 0.27680(15) 0.33626(18) 0.0346(5) Uani 1 1 d . . . .
H9A H 0.970(2) 0.2349(16) 0.3070(18) 0.040(7) Uiso 1 1 d . . . .
H9B H 0.862(2) 0.2492(16) 0.3606(18) 0.039(7) Uiso 1 1 d . . . .
H9C H 0.986(2) 0.3058(15) 0.3880(18) 0.036(6) Uiso 1 1 d . . . .
C10 C 0.9519(3) 0.35987(18) 0.1931(2) 0.0448(6) Uani 1 1 d . . . .
H10A H 0.921(2) 0.4124(17) 0.1601(19) 0.043(7) Uiso 1 1 d . . . .
H10B H 1.035(3) 0.3718(17) 0.241(2) 0.052(8) Uiso 1 1 d . . . .
H10C H 0.958(3) 0.3174(19) 0.148(2) 0.059(9) Uiso 1 1 d . . . .
C11 C 0.74514(18) 0.40718(11) 0.59397(14) 0.0250(4) Uani 1 1 d . . . .
C12 C 0.6584(2) 0.40335(15) 0.65579(16) 0.0347(5) Uani 1 1 d . . . .
H12 H 0.573(2) 0.3909(15) 0.6305(18) 0.038(7) Uiso 1 1 d . . . .
C13 C 0.7035(2) 0.42052(17) 0.75487(18) 0.0429(6) Uani 1 1 d . . . .
H13 H 0.650(2) 0.4180(16) 0.7966(19) 0.044(7) Uiso 1 1 d . . . .
C14 C 0.8333(2) 0.43946(15) 0.79151(17) 0.0402(5) Uani 1 1 d . . . .
H14 H 0.862(3) 0.4468(17) 0.862(2) 0.051(8) Uiso 1 1 d . . . .
C15 C 0.9183(2) 0.44187(14) 0.72965(17) 0.0359(5) Uani 1 1 d . . . .
H15 H 1.003(3) 0.4537(17) 0.754(2) 0.051(8) Uiso 1 1 d . . . .
C16 C 0.8753(2) 0.42642(13) 0.63016(16) 0.0296(4) Uani 1 1 d . . . .
H16 H 0.933(2) 0.4265(14) 0.5836(18) 0.034(6) Uiso 1 1 d . . . .

loop_
_atom_site_aniso_label
_atom_site_aniso_U_11
_atom_site_aniso_U_22
_atom_site_aniso_U_33
_atom_site_aniso_U_23
_atom_site_aniso_U_13
_atom_site_aniso_U_12
P1 0.0305(3) 0.0292(3) 0.0252(3) -0.0014(2) 0.0035(2) -0.0003(2)
F1 0.069(3) 0.081(2) 0.0243(13) -0.0044(14) 0.0101(18) 0.022(2)
F1A 0.066(9) 0.090(10) 0.052(8) -0.041(7) -0.025(6) 0.034(7)
F2 0.064(3) 0.103(4) 0.0247(13) -0.0041(17) 0.0033(15) 0.029(2)
F2A 0.071(8) 0.058(6) 0.053(7) -0.045(5) -0.024(5) 0.005(5)
F3 0.033(2) 0.093(3) 0.068(3) 0.037(3) -0.0064(17) -0.021(2)
F3A 0.042(6) 0.124(14) 0.043(5) 0.009(9) 0.017(4) 0.018(9)
F4 0.067(2) 0.0263(11) 0.0459(17) -0.0053(11) -0.0141(13) 0.0079(13)
F4A 0.079(10) 0.055(8) 0.106(13) 0.035(8) -0.032(8) -0.017(6)
F5 0.0353(13) 0.088(3) 0.077(3) 0.024(2) -0.0013(16) -0.0187(17)
F5A 0.029(5) 0.151(14) 0.049(6) 0.033(8) 0.016(4) 0.008(7)
F6 0.068(3) 0.0342(13) 0.0599(18) 0.0006(12) -0.0157(19) 0.0105(18)
F6A 0.053(8) 0.045(6) 0.101(10) 0.042(6) -0.018(6) -0.005(5)
P2 0.0374(3) 0.0275(3) 0.0394(3) -0.0012(2) 0.0181(2) 0.0042(2)
F11 0.0293(6) 0.0317(7) 0.0629(9) -0.0119(6) 0.0180(6) -0.0006(5)
F12 0.0917(13) 0.0366(8) 0.1225(16) 0.0106(9) 0.0795(12) 0.0225(8)
F13 0.0745(11) 0.0345(7) 0.0646(10) 0.0046(7) 0.0446(9) 0.0010(7)
F14 0.0499(9) 0.0857(13) 0.0567(11) 0.0076(9) -0.0084(8) 0.0085(9)
F15 0.0450(8) 0.0331(7) 0.0703(10) 0.0040(7) 0.0315(7) 0.0015(6)
F16 0.0858(12) 0.0576(10) 0.0421(9) -0.0144(7) 0.0110(8) -0.0214(9)
O1 0.0192(6) 0.0309(7) 0.0192(6) 0.0000(5) 0.0019(5) -0.0001(5)
O2 0.0205(6) 0.0261(7) 0.0217(6) 0.0001(5) 0.0021(5) -0.0003(5)
N1 0.0189(7) 0.0360(9) 0.0241(8) -0.0025(7) 0.0022(6) -0.0017(6)
N2 0.0265(8) 0.0305(9) 0.0332(9) -0.0036(7) 0.0108(7) -0.0023(7)
N3 0.0369(9) 0.0292(8) 0.0236(8) 0.0006(7) 0.0080(7) -0.0014(7)
C1 0.0222(8) 0.0218(8) 0.0249(9) 0.0036(7) 0.0037(7) 0.0005(7)
C2 0.0242(8) 0.0240(9) 0.0198(9) 0.0010(7) 0.0040(7) 0.0017(7)
C3 0.0203(8) 0.0254(9) 0.0224(9) -0.0005(7) 0.0005(7) -0.0007(7)
C4 0.0211(10) 0.082(2) 0.0339(13) -0.0092(14) 0.0063(9) -0.0065(11)
C5 0.0303(11) 0.0358(11) 0.0269(11) -0.0058(9) 0.0009(9) -0.0047(9)
C6 0.0257(9) 0.0233(9) 0.0272(9) -0.0024(7) 0.0072(7) -0.0048(7)
C7 0.0422(13) 0.0300(11) 0.0302(12) 0.0057(9) 0.0033(10) 0.0027(9)
C8 0.0580(16) 0.0371(12) 0.0244(11) -0.0019(9) 0.0127(11) -0.0041(11)
C9 0.0250(10) 0.0369(12) 0.0407(13) -0.0043(10) 0.0045(9) 0.0040(9)
C10 0.0405(13) 0.0465(15) 0.0562(16) -0.0069(13) 0.0292(13) -0.0077(11)
C11 0.0265(9) 0.0234(9) 0.0229(9) -0.0002(7) 0.0007(7) 0.0034(7)
C12 0.0269(10) 0.0481(13) 0.0271(11) -0.0014(9) 0.0019(8) 0.0056(9)
C13 0.0420(13) 0.0604(16) 0.0275(11) -0.0037(11) 0.0103(10) 0.0120(11)
C14 0.0453(13) 0.0448(13) 0.0251(11) -0.0065(10) -0.0032(10) 0.0111(10)
C15 0.0319(11) 0.0354(11) 0.0340(12) -0.0051(9) -0.0058(9) 0.0011(9)
C16 0.0274(10) 0.0299(10) 0.0282(10) -0.0001(8) -0.0006(8) -0.0005(8)

loop_
_atom_type_symbol
_atom_type_description
_atom_type_scat_dispersion_real
_atom_type_scat_dispersion_imag
_atom_type_scat_source
C C 0.0033 0.0016 'International Tables Vol C Tables 4.2.6.8 and 6.1.1.4'
H H 0.0000 0.0000 'International Tables Vol C Tables 4.2.6.8 and 6.1.1.4'
F F 0.0171 0.0103 'International Tables Vol C Tables 4.2.6.8 and 6.1.1.4'
N N 0.0061 0.0033 'International Tables Vol C Tables 4.2.6.8 and 6.1.1.4'
O O 0.0106 0.0060 'International Tables Vol C Tables 4.2.6.8 and 6.1.1.4'
P P 0.1023 0.0942 'International Tables Vol C Tables 4.2.6.8 and 6.1.1.4'

loop_
_exptl_crystal_face_index_h
_exptl_crystal_face_index_k
_exptl_crystal_face_index_l
_exptl_crystal_face_perp_dist
0 1 -1 0.0762
0 -1 1 0.1032
0 2 1 0.0734
0 -2 -1 0.0594
-1 -1 1 0.0734
2 -1 0 0.1362
1 -1 -1 0.1248
-1 2 2 0.0545
0 -1 0 0.0754
0 1 0 0.0754
1 0 -1 0.1178

loop_
_geom_angle_atom_site_label_1
_geom_angle_atom_site_label_2
_geom_angle_atom_site_label_3
_geom_angle
F1 P1 F2 179.2(3)
F1 P1 F3 90.4(3)
F1 P1 F4 90.2(2)
F1 P1 F5 90.8(2)
F1 P1 F6 91.4(3)
F2 P1 F4 89.1(3)
F2 P1 F5 88.7(3)
F2 P1 F6 89.2(3)
F2A P1 F1A 174.7(9)
F2A P1 F3A 94.0(11)
F2A P1 F4A 95.7(10)
F2A P1 F6A 90.1(10)
F3 P1 F2 90.0(3)
F3 P1 F4 88.9(3)
F3 P1 F5 178.7(3)
F3 P1 F6 91.7(2)
F3A P1 F1A 80.8(10)
F4A P1 F1A 83.7(9)
F4A P1 F3A 88.3(9)
F5 P1 F4 90.5(2)
F5A P1 F1A 92.1(7)
F5A P1 F2A 93.2(9)
F5A P1 F3A 172.8(11)
F5A P1 F4A 90.5(9)
F5A P1 F6A 91.6(7)
F6 P1 F4 178.2(2)
F6 P1 F5 88.9(2)
F6A P1 F1A 90.2(10)
F6A P1 F3A 88.8(8)
F6A P1 F4A 173.7(10)
F12 P2 F11 179.86(13)
F12 P2 F13 90.63(8)
F12 P2 F15 90.32(8)
F12 P2 F16 90.73(11)
F13 P2 F11 89.37(7)
F14 P2 F11 89.38(9)
F14 P2 F12 90.76(11)
F14 P2 F13 91.03(10)
F14 P2 F15 90.58(10)
F14 P2 F16 178.37(10)
F15 P2 F11 89.67(7)
F15 P2 F13 178.11(10)
F16 P2 F11 89.13(9)
F16 P2 F13 88.29(9)
F16 P2 F15 90.07(9)
C1 O1 C2 106.96(14)
C1 O2 C3 107.32(14)
C2 N1 C4 121.81(18)
C2 N1 C5 119.25(17)
C4 N1 C5 118.02(18)
C6 N2 C9 122.49(18)
C6 N2 C10 122.8(2)
C9 N2 C10 114.55(19)
C6 N3 C7 122.68(18)
C6 N3 C8 123.48(19)
C7 N3 C8 113.83(19)
O1 C1 C11 122.88(17)
O2 C1 O1 112.60(16)
O2 C1 C11 124.50(17)
N1 C2 O1 117.16(16)
N1 C2 C3 135.84(18)
C3 C2 O1 106.93(15)
O2 C3 C6 118.93(15)
C2 C3 O2 106.01(16)
C2 C3 C6 134.83(17)
N1 C4 H4A 108.4(18)
N1 C4 H4B 109(2)
N1 C4 H4C 111.6(19)
H4A C4 H4B 110(3)
H4A C4 H4C 117(3)
H4B C4 H4C 101(3)
N1 C5 H5A 110.4(15)
N1 C5 H5B 108.8(19)
N1 C5 H5C 110.0(17)
H5A C5 H5B 105(2)
H5A C5 H5C 112(2)
H5B C5 H5C 110(2)
N2 C6 N3 123.14(18)
N2 C6 C3 118.86(18)
N3 C6 C3 118.00(17)
N3 C7 H7A 111.5(16)
N3 C7 H7B 109.5(17)
N3 C7 H7C 108.8(15)
H7A C7 H7B 106(2)
H7A C7 H7C 113(2)
H7B C7 H7C 108(2)
N3 C8 H8A 109.1(16)
N3 C8 H8B 104.9(16)
N3 C8 H8C 110.2(17)
H8A C8 H8B 114(2)
H8A C8 H8C 107(2)
H8B C8 H8C 111(2)
N2 C9 H9A 107.8(15)
N2 C9 H9B 110.3(15)
N2 C9 H9C 109.9(15)
H9A C9 H9B 106(2)
H9A C9 H9C 111(2)
H9B C9 H9C 112(2)
N2 C10 H10A 110.3(15)
N2 C10 H10B 102.7(17)
N2 C10 H10C 110.3(18)
H10A C10 H10B 107(2)
H10A C10 H10C 113(2)
H10B C10 H10C 114(2)
C12 C11 C1 119.29(18)
C16 C11 C1 119.13(18)
C16 C11 C12 121.56(19)
C11 C12 H12 120.2(16)
C13 C12 C11 118.5(2)
C13 C12 H12 121.3(16)
C12 C13 H13 120.3(17)
C12 C13 C14 120.2(2)
C14 C13 H13 119.5(17)
C13 C14 H14 117.6(16)
C15 C14 C13 120.6(2)
C15 C14 H14 121.7(16)
C14 C15 H15 120.2(18)
C14 C15 C16 120.4(2)
C16 C15 H15 119.4(18)
C11 C16 H16 118.2(14)
C15 C16 C11 118.7(2)
C15 C16 H16 123.1(14)

loop_
_geom_bond_atom_site_label_1
_geom_bond_atom_site_label_2
_geom_bond_distance
P1 F1 1.574(5)
P1 F1A 1.607(16)
P1 F2 1.591(5)
P1 F2A 1.523(15)
P1 F3 1.578(6)
P1 F3A 1.60(2)
P1 F4 1.605(4)
P1 F4A 1.577(18)
P1 F5 1.602(4)
P1 F5A 1.514(14)
P1 F6 1.597(5)
P1 F6A 1.548(16)
P2 F11 1.6059(13)
P2 F12 1.5881(15)
P2 F13 1.5986(15)
P2 F14 1.5792(18)
P2 F15 1.5963(14)
P2 F16 1.5902(17)
O1 C1 1.317(2)
O1 C2 1.397(2)
O2 C1 1.286(2)
O2 C3 1.419(2)
N1 C2 1.312(2)
N1 C4 1.457(3)
N1 C5 1.463(3)
N2 C6 1.325(2)
N2 C9 1.465(3)
N2 C10 1.473(3)
N3 C6 1.333(3)
N3 C7 1.462(3)
N3 C8 1.469(3)
C1 C11 1.429(3)
C2 C3 1.365(3)
C3 C6 1.439(3)
C4 H4A 0.97(3)
C4 H4B 0.89(3)
C4 H4C 0.97(3)
C5 H5A 0.93(3)
C5 H5B 0.90(3)
C5 H5C 0.91(3)
C7 H7A 0.91(3)
C7 H7B 0.89(3)
C7 H7C 0.99(3)
C8 H8A 0.95(3)
C8 H8B 0.99(3)
C8 H8C 0.98(3)
C9 H9A 0.97(3)
C9 H9B 0.94(3)
C9 H9C 0.97(3)
C10 H10A 0.99(3)
C10 H10B 0.99(3)
C10 H10C 0.95(3)
C11 C12 1.393(3)
C11 C16 1.393(3)
C12 H12 0.91(2)
C12 C13 1.381(3)
C13 H13 0.90(3)
C13 C14 1.388(4)
C14 H14 0.96(3)
C14 C15 1.378(3)
C15 H15 0.90(3)
C15 C16 1.379(3)
C16 H16 0.98(2)

loop_
_geom_hbond_atom_site_label_D
_geom_hbond_atom_site_label_H
_geom_hbond_atom_site_label_A
_geom_hbond_distance_DH
_geom_hbond_distance_HA
_geom_hbond_distance_DA
_geom_hbond_angle_DHA
_geom_hbond_site_symmetry_A
C4 H4B F1 0.89(3) 2.59(3) 3.410(6) 152(3) .
C5 H5A F12 0.93(3) 2.36(3) 3.146(3) 142(2) .
C5 H5C F3A 0.91(3) 2.58(4) 3.45(2) 161(2) .
C7 H7A F16 0.91(3) 2.52(3) 3.199(3) 132(2) 2_655
C7 H7C F3 0.99(3) 2.52(3) 3.438(7) 154(2) .
C8 H8A F13 0.95(3) 2.49(3) 3.420(3) 164(2) .
C8 H8C F6 0.98(3) 2.63(3) 3.506(7) 150(2) 3_665
C8 H8C F6A 0.98(3) 2.45(3) 3.271(16) 141(2) 3_665
C9 H9B F2 0.94(3) 2.60(3) 3.505(6) 161(2) 4_666
C9 H9B F3A 0.94(3) 2.58(3) 3.38(2) 143(2) 4_666
C9 H9C F14 0.97(3) 2.62(3) 3.573(3) 168(2) 4_666
C10 H10A F6 0.99(3) 2.60(3) 3.578(6) 168(2) 3_665
C10 H10A F6A 0.99(3) 2.63(3) 3.619(17) 176(2) 3_665

loop_
_geom_torsion_atom_site_label_1
_geom_torsion_atom_site_label_2
_geom_torsion_atom_site_label_3
_geom_torsion_atom_site_label_4
_geom_torsion
O1 C1 C11 C12 5.3(3)
O1 C1 C11 C16 -176.57(17)
O1 C2 C3 O2 4.11(19)
O1 C2 C3 C6 -170.1(2)
O2 C1 C11 C12 -172.93(19)
O2 C1 C11 C16 5.2(3)
O2 C3 C6 N2 40.1(3)
O2 C3 C6 N3 -140.23(18)
N1 C2 C3 O2 -172.7(2)
N1 C2 C3 C6 13.1(4)
C1 O1 C2 N1 174.52(17)
C1 O1 C2 C3 -3.0(2)
C1 O2 C3 C2 -3.8(2)
C1 O2 C3 C6 171.46(17)
C1 C11 C12 C13 179.2(2)
C1 C11 C16 C15 -178.03(19)
C2 O1 C1 O2 0.6(2)
C2 O1 C1 C11 -177.86(17)
C2 C3 C6 N2 -146.3(2)
C2 C3 C6 N3 33.4(3)
C3 O2 C1 O1 2.0(2)
C3 O2 C1 C11 -179.57(17)
C4 N1 C2 O1 14.8(3)
C4 N1 C2 C3 -168.5(3)
C5 N1 C2 O1 -153.97(18)
C5 N1 C2 C3 22.7(3)
C7 N3 C6 N2 -148.9(2)
C7 N3 C6 C3 31.4(3)
C8 N3 C6 N2 30.2(3)
C8 N3 C6 C3 -149.5(2)
C9 N2 C6 N3 -159.34(19)
C9 N2 C6 C3 20.3(3)
C10 N2 C6 N3 25.3(3)
C10 N2 C6 C3 -155.0(2)
C11 C12 C13 C14 -1.3(4)
C12 C11 C16 C15 0.1(3)
C12 C13 C14 C15 0.4(4)
C13 C14 C15 C16 0.8(4)
C14 C15 C16 C11 -1.0(3)
C16 C11 C12 C13 1.1(3)

loop_
_exptl_oxdiff_crystal_face_indexfrac_h
_exptl_oxdiff_crystal_face_indexfrac_k
_exptl_oxdiff_crystal_face_indexfrac_l
_exptl_oxdiff_crystal_face_x
_exptl_oxdiff_crystal_face_y
_exptl_oxdiff_crystal_face_z
0.0027 0.9954 -0.9988 -0.0379 0.0126 -0.0549
-0.0027 -0.9954 0.9988 0.0379 -0.0126 0.0549
0.0002 1.9862 0.9955 0.0687 0.0498 -0.0547
-0.0002 -1.9862 -0.9955 -0.0687 -0.0498 0.0547
-0.9999 -0.9929 0.9972 0.0037 0.0426 0.0767
1.9933 -0.9988 0.0042 0.0583 -0.1313 -0.0071
0.9980 -0.9948 -0.9950 -0.0242 -0.0842 -0.0036
-0.9988 1.9872 1.9916 0.0826 0.1132 -0.0146
-0.0010 -0.9939 0.0011 -0.0103 -0.0208 0.0365
0.0010 0.9939 -0.0011 0.0103 0.0208 -0.0365
0.9989 -0.0010 -0.9961 -0.0139 -0.0634 -0.0401
